data_7031030
loop_
_publ_author_name
'Dauer, David-R'
'Stalke, Dietmar'

_publ_section_title
;
 Heterocyclic substituted methanides as promising alternatives to the
 ubiquitous nacnac ligand.
;
_journal_issue 38
_journal_name_full 'Dalton transactions (Cambridge, England : 2003)'
_journal_page_first 14432
_journal_page_last 14439
_journal_paper_doi 10.1039/c4dt01008f
_journal_volume 43
_journal_year 2014
_chemical_formula_moiety 'C15 H10 N2 O2'
_chemical_formula_sum 'C15 H10 N2 O2'
_chemical_formula_weight 250.25
_chemical_name_systematic
;
 ?
;
_space_group_crystal_system monoclinic
_space_group_IT_number 14
_space_group_name_Hall '-P 2ybc'
_space_group_name_H-M_alt 'P 1 21/c 1'
_symmetry_space_group_name_Hall '-P 2ybc'
_symmetry_space_group_name_H-M 'P 1 21/c 1'
_atom_sites_solution_hydrogens geom
_audit_creation_method SHELXL-2013
_cell_angle_alpha 90
_cell_angle_beta 104.230(10)
_cell_angle_gamma 90
_cell_formula_units_Z 4
_cell_length_a 9.0660(10)
_cell_length_b 9.4570(10)
_cell_length_c 14.172(2)
_cell_measurement_reflns_used 6088
_cell_measurement_temperature 100(2)
_cell_measurement_theta_max 29.65
_cell_measurement_theta_min 2.32
_cell_volume 1177.8(3)
_computing_structure_refinement 'SHELXL-2013 (Sheldrick, 2013)'
_diffrn_ambient_temperature 100(2)
_diffrn_measured_fraction_theta_full 0.992
_diffrn_measured_fraction_theta_max 0.994
_diffrn_measurement_device_type 'Bruker Smart Apex II Quazar'
_diffrn_measurement_method 'omega scans'
_diffrn_radiation_monochromator mirror
_diffrn_radiation_source 'INCOATEC Mo Microsource'
_diffrn_radiation_type MoK\a
_diffrn_radiation_wavelength 0.71073
_diffrn_reflns_av_R_equivalents 0.0290
_diffrn_reflns_av_unetI/netI 0.0217
_diffrn_reflns_Laue_measured_fraction_full 0.992
_diffrn_reflns_Laue_measured_fraction_max 0.994
_diffrn_reflns_limit_h_max 12
_diffrn_reflns_limit_h_min -12
_diffrn_reflns_limit_k_max 13
_diffrn_reflns_limit_k_min -13
_diffrn_reflns_limit_l_max 19
_diffrn_reflns_limit_l_min -19
_diffrn_reflns_number 18686
_diffrn_reflns_point_group_measured_fraction_full 0.992
_diffrn_reflns_point_group_measured_fraction_max 0.994
_diffrn_reflns_theta_full 25.242
_diffrn_reflns_theta_max 29.687
_diffrn_reflns_theta_min 2.318
_exptl_absorpt_coefficient_mu 0.096
_exptl_absorpt_correction_T_max 0.7459
_exptl_absorpt_correction_T_min 0.6934
_exptl_absorpt_correction_type multi-scan
_exptl_absorpt_process_details SADABS-2008/2
_exptl_crystal_colour yellow
_exptl_crystal_density_diffrn 1.411
_exptl_crystal_description block
_exptl_crystal_F_000 520
_exptl_crystal_size_max 0.200
_exptl_crystal_size_mid 0.200
_exptl_crystal_size_min 0.080
_refine_diff_density_max 0.366
_refine_diff_density_min -0.257
_refine_diff_density_rms 0.047
_refine_ls_extinction_method none
_refine_ls_goodness_of_fit_ref 1.049
_refine_ls_hydrogen_treatment constr
_refine_ls_matrix_type full
_refine_ls_number_parameters 245
_refine_ls_number_reflns 3321
_refine_ls_number_restraints 422
_refine_ls_restrained_S_all 1.016
_refine_ls_R_factor_all 0.0459
_refine_ls_R_factor_gt 0.0390
_refine_ls_shift/su_max 0.000
_refine_ls_shift/su_mean 0.000
_refine_ls_structure_factor_coef Fsqd
_refine_ls_weighting_details
;
 w=1/[\s^2^(Fo^2^)+(0.0453P)^2^+0.4674P]
 where P=(Fo^2^+2Fc^2^)/3
;
_refine_ls_weighting_scheme calc
_refine_ls_wR_factor_gt 0.0978
_refine_ls_wR_factor_ref 0.1014
_reflns_Friedel_coverage 0.000
_reflns_number_gt 2852
_reflns_number_total 3321
_reflns_threshold_expression 'I > 2\s(I)'
_cod_data_source_file c4dt01008f2.cif
_cod_data_source_block ddauer_1
_cod_depositor_comments 'Adding full bibliography for 7031030--7031038.cif.'
_cod_database_code 7031030
_shelx_space_group_comment
;
The symmetry employed for this shelxl refinement is uniquely defined
by the following loop, which should always be used as a source of
symmetry information in preference to the above space-group names.
They are only intended as comments.
;
_shelx_estimated_absorpt_t_min 0.981
_shelx_estimated_absorpt_t_max 0.992
_shelxl_version_number 2013-2

loop_
_space_group_symop_operation_xyz
'x, y, z'
'-x, y+1/2, -z+1/2'
'-x, -y, -z'
'x, -y-1/2, z-1/2'

loop_
_atom_site_label
_atom_site_type_symbol
_atom_site_fract_x
_atom_site_fract_y
_atom_site_fract_z
_atom_site_U_iso_or_equiv
_atom_site_adp_type
_atom_site_occupancy
_atom_site_site_symmetry_order
_atom_site_calc_flag
_atom_site_refinement_flags_posn
_atom_site_refinement_flags_adp
_atom_site_refinement_flags_occupancy
_atom_site_disorder_assembly
_atom_site_disorder_group
C1 C 0.38674(12) 0.85900(12) 0.55212(8) 0.0211(2) Uani 1 1 d D . . . .
H1A H 0.3525 0.8030 0.6018 0.025 Uiso 1 1 calc R U . . .
H1B H 0.4548 0.9348 0.5861 0.025 Uiso 1 1 calc R U . . .
C9 C 0.25249(12) 0.92349(12) 0.48391(8) 0.0215(2) Uani 1 1 d D U . . .
O2 O 0.1218(4) 0.8450(5) 0.4552(4) 0.0184(6) Uani 0.797(10) 1 d D U P A 1
N2 N 0.2497(6) 1.0476(7) 0.4468(7) 0.0216(7) Uani 0.797(10) 1 d D U P A 1
C10 C 0.0235(5) 0.9347(6) 0.3916(5) 0.0176(6) Uani 0.797(10) 1 d D U P A 1
C11 C -0.1252(6) 0.9087(6) 0.3409(4) 0.0226(7) Uani 0.797(10) 1 d D U P A 1
H11 H -0.1754 0.8222 0.3471 0.027 Uiso 0.797(10) 1 calc R U P A 1
C12 C -0.1964(5) 1.0177(5) 0.2802(3) 0.0235(7) Uani 0.797(10) 1 d D U P A 1
H12 H -0.2983 1.0059 0.2433 0.028 Uiso 0.797(10) 1 calc R U P A 1
C13 C -0.1197(5) 1.1444(4) 0.2730(3) 0.0238(7) Uani 0.797(10) 1 d D U P A 1
H13 H -0.1708 1.2161 0.2303 0.029 Uiso 0.797(10) 1 calc R U P A 1
C14 C 0.0289(5) 1.1687(4) 0.3263(4) 0.0221(6) Uani 0.797(10) 1 d D U P A 1
H14 H 0.0789 1.2559 0.3219 0.027 Uiso 0.797(10) 1 calc R U P A 1
C15 C 0.1010(5) 1.0602(4) 0.3862(4) 0.0165(5) Uani 0.797(10) 1 d D U P A 1
O2' O 0.235(2) 1.050(2) 0.440(2) 0.0190(18) Uani 0.203(10) 1 d D U P A 2
N2' N 0.132(2) 0.842(2) 0.468(2) 0.0185(18) Uani 0.203(10) 1 d D U P A 2
C10' C 0.087(2) 1.0434(19) 0.3826(18) 0.0181(17) Uani 0.203(10) 1 d D U P A 2
C11' C 0.010(2) 1.1494(18) 0.3185(17) 0.0220(19) Uani 0.203(10) 1 d D U P A 2
H11' H 0.0570 1.2353 0.3069 0.026 Uiso 0.203(10) 1 calc R U P A 2
C12' C -0.1398(18) 1.1166(17) 0.2744(14) 0.0200(18) Uani 0.203(10) 1 d D U P A 2
H12' H -0.2015 1.1829 0.2320 0.024 Uiso 0.203(10) 1 calc R U P A 2
C13' C -0.199(2) 0.9887(17) 0.2916(14) 0.0194(18) Uani 0.203(10) 1 d D U P A 2
H13' H -0.3013 0.9690 0.2572 0.023 Uiso 0.203(10) 1 calc R U P A 2
C14' C -0.126(2) 0.888(2) 0.3534(17) 0.0170(18) Uani 0.203(10) 1 d D U P A 2
H14' H -0.1731 0.8024 0.3640 0.020 Uiso 0.203(10) 1 calc R U P A 2
C15' C 0.025(2) 0.919(2) 0.4008(19) 0.0137(15) Uani 0.203(10) 1 d D U P A 2
C2 C 0.47259(12) 0.76569(11) 0.49953(8) 0.0189(2) Uani 1 1 d D . . . .
O1 O 0.57856(9) 0.67805(8) 0.55649(5) 0.01991(17) Uani 1 1 d D . . . .
N1 N 0.46113(10) 0.76135(10) 0.40711(7) 0.02011(19) Uani 1 1 d D . . . .
C3 C 0.64439(12) 0.61181(11) 0.49005(8) 0.0184(2) Uani 1 1 d D . . . .
C4 C 0.76086(13) 0.51346(12) 0.50729(9) 0.0229(2) Uani 1 1 d D . . . .
H4 H 0.8089 0.4815 0.5710 0.027 Uiso 1 1 calc R U . . .
C5 C 0.80297(14) 0.46435(12) 0.42508(9) 0.0251(2) Uani 1 1 d D . . . .
H5 H 0.8829 0.3971 0.4327 0.030 Uiso 1 1 calc R U . . .
C6 C 0.73051(14) 0.51157(13) 0.33125(9) 0.0259(2) Uani 1 1 d D . . . .
H6 H 0.7614 0.4744 0.2768 0.031 Uiso 1 1 calc R U . . .
C7 C 0.61445(13) 0.61157(13) 0.31613(8) 0.0242(2) Uani 1 1 d D . . . .
H7 H 0.5665 0.6444 0.2526 0.029 Uiso 1 1 calc R U . . .
C8 C 0.57162(12) 0.66153(11) 0.39776(8) 0.0193(2) Uani 1 1 d D . . . .

loop_
_atom_site_aniso_label
_atom_site_aniso_U_11
_atom_site_aniso_U_22
_atom_site_aniso_U_33
_atom_site_aniso_U_23
_atom_site_aniso_U_13
_atom_site_aniso_U_12
C1 0.0182(5) 0.0250(5) 0.0188(5) 0.0004(4) 0.0020(4) 0.0012(4)
C9 0.0185(5) 0.0268(5) 0.0186(5) -0.0026(4) 0.0037(4) 0.0028(4)
O2 0.0165(8) 0.0180(8) 0.0186(17) 0.0006(7) 0.0003(7) -0.0005(6)
N2 0.0156(11) 0.0257(10) 0.0209(15) 0.0015(10) -0.0003(9) 0.0007(8)
C10 0.0191(8) 0.0176(14) 0.0160(14) 0.0011(8) 0.0039(8) 0.0036(8)
C11 0.0198(8) 0.0253(18) 0.0232(17) -0.0036(11) 0.0057(9) -0.0036(10)
C12 0.0182(8) 0.0323(19) 0.0179(11) -0.0024(11) 0.0007(7) 0.0070(11)
C13 0.0293(14) 0.0229(14) 0.0187(8) 0.0004(10) 0.0050(9) 0.0073(10)
C14 0.0280(13) 0.0196(13) 0.0185(11) -0.0004(10) 0.0051(9) -0.0004(9)
C15 0.0161(10) 0.0174(11) 0.0164(9) -0.0028(8) 0.0046(8) -0.0035(7)
O2' 0.018(3) 0.024(3) 0.016(4) 0.000(3) 0.005(3) -0.006(3)
N2' 0.019(3) 0.021(3) 0.014(4) 0.002(2) 0.002(3) 0.007(2)
C10' 0.014(3) 0.021(3) 0.018(3) 0.001(3) 0.001(2) 0.001(2)
C11' 0.027(3) 0.016(3) 0.022(3) 0.001(3) 0.004(2) -0.005(2)
C12' 0.017(3) 0.020(4) 0.020(3) 0.002(3) -0.001(2) 0.003(2)
C13' 0.021(3) 0.015(4) 0.022(4) -0.002(3) 0.005(2) -0.002(2)
C14' 0.016(2) 0.016(3) 0.018(4) 0.004(2) 0.004(2) 0.001(2)
C15' 0.015(2) 0.012(3) 0.015(3) 0.001(2) 0.008(2) -0.004(2)
C2 0.0146(5) 0.0198(5) 0.0206(5) 0.0015(4) 0.0010(4) -0.0019(4)
O1 0.0192(4) 0.0218(4) 0.0179(4) 0.0020(3) 0.0030(3) 0.0022(3)
N1 0.0162(4) 0.0237(5) 0.0190(4) 0.0012(3) 0.0017(3) -0.0004(3)
C3 0.0171(5) 0.0192(5) 0.0184(5) 0.0001(4) 0.0036(4) -0.0027(4)
C4 0.0223(5) 0.0216(5) 0.0241(5) 0.0027(4) 0.0046(4) 0.0006(4)
C5 0.0244(5) 0.0207(5) 0.0323(6) 0.0000(4) 0.0108(5) -0.0002(4)
C6 0.0278(6) 0.0258(6) 0.0267(6) -0.0043(4) 0.0118(5) -0.0040(4)
C7 0.0254(6) 0.0276(6) 0.0191(5) -0.0009(4) 0.0041(4) -0.0040(4)
C8 0.0163(5) 0.0211(5) 0.0190(5) -0.0005(4) 0.0016(4) -0.0037(4)

loop_
_atom_type_symbol
_atom_type_description
_atom_type_scat_dispersion_real
_atom_type_scat_dispersion_imag
_atom_type_scat_source
C C 0.0033 0.0016 'International Tables Vol C Tables 4.2.6.8 and 6.1.1.4'
H H 0.0000 0.0000 'International Tables Vol C Tables 4.2.6.8 and 6.1.1.4'
N N 0.0061 0.0033 'International Tables Vol C Tables 4.2.6.8 and 6.1.1.4'
O O 0.0106 0.0060 'International Tables Vol C Tables 4.2.6.8 and 6.1.1.4'

loop_
_geom_angle_atom_site_label_1
_geom_angle_atom_site_label_2
_geom_angle_atom_site_label_3
_geom_angle
C9 C1 C2 111.23(9)
C9 C1 H1A 109.4
C2 C1 H1A 109.4
C9 C1 H1B 109.4
C2 C1 H1B 109.4
H1A C1 H1B 108.0
N2' C9 O2' 116.5(10)
N2 C9 O2 116.4(3)
N2 C9 C1 124.9(2)
N2' C9 C1 112.9(8)
O2' C9 C1 130.6(7)
O2 C9 C1 118.69(18)
C9 O2 C10 103.4(3)
C9 N2 C15 104.2(4)
C11 C10 O2 127.9(3)
C11 C10 C15 124.4(3)
O2 C10 C15 107.7(3)
C10 C11 C12 115.6(3)
C10 C11 H11 122.2
C12 C11 H11 122.2
C11 C12 C13 121.0(3)
C11 C12 H12 119.5
C13 C12 H12 119.5
C14 C13 C12 122.2(3)
C14 C13 H13 118.9
C12 C13 H13 118.9
C15 C14 C13 117.2(3)
C15 C14 H14 121.4
C13 C14 H14 121.4
C14 C15 C10 119.7(3)
C14 C15 N2 132.0(3)
C10 C15 N2 108.3(3)
C9 O2' C10' 102.7(11)
C9 N2' C15' 103.1(13)
C15' C10' O2' 108.1(13)
C15' C10' C11' 125.0(13)
O2' C10' C11' 126.8(12)
C12' C11' C10' 113.9(12)
C12' C11' H11' 123.1
C10' C11' H11' 123.1
C13' C12' C11' 120.3(13)
C13' C12' H12' 119.9
C11' C12' H12' 119.9
C14' C13' C12' 125.4(13)
C14' C13' H13' 117.3
C12' C13' H13' 117.3
C13' C14' C15' 115.8(13)
C13' C14' H14' 122.1
C15' C14' H14' 122.1
C10' C15' N2' 109.4(13)
C10' C15' C14' 119.5(13)
N2' C15' C14' 131.1(13)
N1 C2 O1 116.67(10)
N1 C2 C1 127.22(10)
O1 C2 C1 116.07(9)
C2 O1 C3 103.31(8)
C2 N1 C8 103.63(9)
O1 C3 C4 128.54(10)
O1 C3 C8 107.59(9)
C4 C3 C8 123.87(10)
C3 C4 C5 115.53(11)
C3 C4 H4 122.2
C5 C4 H4 122.2
C4 C5 C6 121.74(11)
C4 C5 H5 119.1
C6 C5 H5 119.1
C7 C6 C5 121.48(11)
C7 C6 H6 119.3
C5 C6 H6 119.3
C8 C7 C6 117.26(11)
C8 C7 H7 121.4
C6 C7 H7 121.4
C7 C8 C3 120.10(10)
C7 C8 N1 131.11(10)
C3 C8 N1 108.78(9)

loop_
_geom_bond_atom_site_label_1
_geom_bond_atom_site_label_2
_geom_bond_distance
C1 C9 1.4864(15)
C1 C2 1.4917(15)
C1 H1A 0.9900
C1 H1B 0.9900
C9 N2 1.284(5)
C9 N2' 1.309(15)
C9 O2' 1.335(13)
C9 O2 1.372(3)
O2 C10 1.390(3)
N2 C15 1.414(4)
C10 C11 1.385(4)
C10 C15 1.391(3)
C11 C12 1.396(3)
C11 H11 0.9500
C12 C13 1.402(3)
C12 H12 0.9500
C13 C14 1.392(4)
C13 H13 0.9500
C14 C15 1.389(4)
C14 H14 0.9500
O2' C10' 1.393(13)
N2' C15' 1.385(14)
C10' C15' 1.353(12)
C10' C11' 1.416(14)
C11' C12' 1.384(13)
C11' H11' 0.9500
C12' C13' 1.371(10)
C12' H12' 0.9500
C13' C14' 1.352(12)
C13' H13' 0.9500
C14' C15' 1.396(14)
C14' H14' 0.9500
C2 N1 1.2888(14)
C2 O1 1.3712(13)
O1 C3 1.3826(13)
N1 C8 1.4062(14)
C3 C4 1.3831(15)
C3 C8 1.3938(15)
C4 C5 1.3920(17)
C4 H4 0.9500
C5 C6 1.4035(18)
C5 H5 0.9500
C6 C7 1.3916(17)
C6 H6 0.9500
C7 C8 1.3904(16)
C7 H7 0.9500

loop_
_geom_torsion_atom_site_label_1
_geom_torsion_atom_site_label_2
_geom_torsion_atom_site_label_3
_geom_torsion_atom_site_label_4
_geom_torsion
C2 C1 C9 N2 -96.7(7)
C2 C1 C9 N2' 86.1(17)
C2 C1 C9 O2' -96(2)
C2 C1 C9 O2 81.3(4)
N2 C9 O2 C10 -0.6(8)
N2' C9 O2 C10 144(14)
O2' C9 O2 C10 -0.8(17)
C1 C9 O2 C10 -178.8(4)
N2' C9 N2 C15 -4(2)
O2' C9 N2 C15 2(20)
O2 C9 N2 C15 0.9(10)
C1 C9 N2 C15 178.9(4)
C9 O2 C10 C11 179.9(7)
C9 O2 C10 C15 0.1(7)
O2 C10 C11 C12 -178.7(7)
C15 C10 C11 C12 1.1(10)
C10 C11 C12 C13 -0.4(8)
C11 C12 C13 C14 -0.9(7)
C12 C13 C14 C15 1.5(8)
C13 C14 C15 C10 -0.8(9)
C13 C14 C15 N2 177.9(8)
C11 C10 C15 C14 -0.5(11)
O2 C10 C15 C14 179.3(6)
C11 C10 C15 N2 -179.5(8)
O2 C10 C15 N2 0.4(9)
C9 N2 C15 C14 -179.5(7)
C9 N2 C15 C10 -0.7(10)
N2 C9 O2' C10' -179(100)
N2' C9 O2' C10' -5(3)
O2 C9 O2' C10' 0(3)
C1 C9 O2' C10' 177.3(14)
N2 C9 N2' C15' 5(3)
O2' C9 N2' C15' 4(3)
O2 C9 N2' C15' -33(12)
C1 C9 N2' C15' -177.7(18)
C9 O2' C10' C15' 4(3)
C9 O2' C10' C11' -179(3)
C15' C10' C11' C12' 1(4)
O2' C10' C11' C12' -177(3)
C10' C11' C12' C13' -2(3)
C11' C12' C13' C14' 3(3)
C12' C13' C14' C15' -2(3)
O2' C10' C15' N2' -1(4)
C11' C10' C15' N2' -179(3)
O2' C10' C15' C14' 178(3)
C11' C10' C15' C14' 1(5)
C9 N2' C15' C10' -1(3)
C9 N2' C15' C14' 179(3)
C13' C14' C15' C10' 0(4)
C13' C14' C15' N2' 180(3)
C9 C1 C2 N1 15.40(16)
C9 C1 C2 O1 -166.73(9)
N1 C2 O1 C3 1.31(12)
C1 C2 O1 C3 -176.80(9)
O1 C2 N1 C8 -0.73(12)
C1 C2 N1 C8 177.13(10)
C2 O1 C3 C4 178.83(11)
C2 O1 C3 C8 -1.28(11)
O1 C3 C4 C5 179.62(10)
C8 C3 C4 C5 -0.26(17)
C3 C4 C5 C6 -0.42(17)
C4 C5 C6 C7 1.00(18)
C5 C6 C7 C8 -0.85(17)
C6 C7 C8 C3 0.19(16)
C6 C7 C8 N1 179.60(11)
O1 C3 C8 C7 -179.53(9)
C4 C3 C8 C7 0.38(17)
O1 C3 C8 N1 0.94(12)
C4 C3 C8 N1 -179.16(10)
C2 N1 C8 C7 -179.62(12)
C2 N1 C8 C3 -0.16(12)
